data_1537025
loop_
_publ_author_name
'Richter, K.'
'Mattes, R.'

_publ_section_title
;
 Darstellung, Ramanspektren und Kristallstrukturen von V2O3(SO4)2,
 K(VO(SO4)2) und NH4(VO(SO4)2)
;
_journal_name_full 'Zeitschrift fuer Anorganische und Allgemeine Chemie'
_journal_page_first 158
_journal_page_last 164
_journal_volume 611
_journal_year 1992
_chemical_formula_sum 'O11 S2 V2'
_chemical_name_systematic 'V2 O3 (S O4)2'
_space_group_IT_number 14
_symmetry_space_group_name_Hall '-P 2yab'
_symmetry_space_group_name_H-M 'P 1 21/a 1'
_cell_angle_alpha 90
_cell_angle_beta 104.56
_cell_angle_gamma 90
_cell_formula_units_Z 4
_cell_length_a 9.472
_cell_length_b 8.913
_cell_length_c 9.891
_cell_volume 808.220
_citation_journal_id_ASTM ZAACAB
_cod_data_source_file Richter_ZAACAB_1992_106.cif
_cod_data_source_block O11S2V2
_cod_original_cell_volume 808.2198
_cod_original_sg_symbol_Hall '-P 2ybc (z,y,-x)'
_cod_database_code 1537025

loop_
_symmetry_equiv_pos_as_xyz
x,y,z
-x+1/2,y+1/2,-z
-x,-y,-z
x-1/2,-y-1/2,z

loop_
_atom_site_label
_atom_site_type_symbol
_atom_site_fract_x
_atom_site_fract_y
_atom_site_fract_z
_atom_site_occupancy
_atom_site_U_iso_or_equiv
O11 O-2 0.1427 0.573 0.4935 1 0.0
O2 O-2 0.1504 0.2348 0.2392 1 0.0
O3 O-2 0.9788 0.4586 0.24 1 0.0
O7 O-2 0.0731 0.6489 0.0718 1 0.0
O6 O-2 0.255 0.5161 0.251 1 0.0
O8 O-2 0.1722 0.8441 0.5221 1 0.0
O4 O-2 0.3326 0.6749 0.0884 1 0.0
O1 O-2 0.7515 0.607 0.2433 1 0.0
V1 V+5 0.8826 0.6259 0.1751 1 0.0
V2 V+5 0.1434 0.3727 0.3353 1 0.0
S1 S+6 0.0712 0.7176 0.4699 1 0.0
O10 O-2 0.0119 0.747 0.3183 1 0.0
O9 O-2 0.948 0.7314 0.5357 1 0.0
O5 O-2 0.2159 0.4445 0.0114 1 0.0
S2 S+6 0.2137 0.5737 0.1043 1 0.0
